data_9013945
loop_
_publ_author_name
'Bindi, L.'
'Welch, M. D.'
'Bonazzi, P.'
'Pratesi, G.'
'Menchetti, S.'

_publ_section_title
;The crystal structure of seeligerite, Pb3IO4Cl3, a rare Pb-I-oxychloride from
 the San Rafael mine, Sierra Gorda, Chile Locality: San Rafael mine, Sierra
 Gorda, Chile
;
_journal_name_full 'Mineralogical Magazine'
_journal_page_first 771
_journal_page_last 783
_journal_volume 71
_journal_year 2008
_chemical_compound_source 'San Rafael mine, Sierra Gorda, Chile'
_chemical_formula_sum 'Cl3 I O4 Pb3'
_chemical_name_mineral Seeligerite
_space_group_IT_number 35
_symmetry_space_group_name_Hall 'C 2 -2'
_symmetry_space_group_name_H-M 'C m m 2'
_cell_angle_alpha 90
_cell_angle_beta 90
_cell_angle_gamma 90
_cell_length_a 7.971
_cell_length_b 7.976
_cell_length_c 27.341
_cell_formula_units_Z 8
_cell_volume 1738.250
_database_code_amcsd 0014582
_exptl_crystal_density_diffrn 7.022
_cod_original_formula_sum 'Pb3 I O4 Cl3'
_cod_database_code 9013945

loop_
_space_group_symop_operation_xyz
x,y,z
1/2+x,1/2+y,z
x,-y,z
1/2+x,1/2-y,z
-x,y,z
1/2-x,1/2+y,z
-x,-y,z
1/2-x,1/2-y,z

loop_
_atom_site_aniso_label
_atom_site_aniso_U_11
_atom_site_aniso_U_22
_atom_site_aniso_U_33
_atom_site_aniso_U_12
_atom_site_aniso_U_13
_atom_site_aniso_U_23
Pb1 0.03910 0.03900 0.03920 0.00000 0.00000 0.00000
Pb2 0.02800 0.02800 0.02910 0.00000 0.00000 0.00000
Pb3 0.03280 0.03270 0.03280 0.00000 0.00000 0.00000
Pb4 0.02950 0.02970 0.03210 0.00000 0.00000 0.00000
Pb5 0.03290 0.03280 0.03500 0.00000 0.00000 0.00000
Pb6 0.03610 0.03600 0.03780 0.00000 0.00000 0.00000
Pb7 0.02780 0.02770 0.03090 0.00020 0.00000 0.00000
Pb8 0.03070 0.03060 0.03080 0.00010 0.00000 0.00000
Pb9 0.06050 0.06050 0.06320 -0.00020 0.00000 0.00000
I1 0.03400 0.03400 0.03900 0.00000 0.00000 0.00000
I2 0.01970 0.01970 0.01900 -0.00010 0.00000 0.00000
I3 0.01210 0.01200 0.01080 0.00000 0.00000 0.00000
O1 0.03300 0.03100 0.03900 0.00000 0.00000 0.00200
O2 0.03200 0.03300 0.03900 0.00000 0.00300 0.00000
O3 0.02600 0.02900 0.01400 0.00000 -0.00400 0.00000
O4 0.02900 0.02500 0.01400 0.00000 0.00000 0.00400
O5 0.07000 0.09000 0.09000 0.00000 0.01000 0.00000
O6 0.08000 0.07000 0.10000 0.00000 0.00000 -0.01000
O7 0.03600 0.04100 0.03300 0.00000 -0.00200 0.00000
O8 0.04000 0.03600 0.03400 0.00000 0.00000 0.00300
Cl1 0.02200 0.02200 0.00900 0.00000 0.00000 0.00000
Cl2 0.03700 0.03800 0.03600 0.00100 0.00000 0.00000
Cl3 0.04700 0.04600 0.03000 0.00000 0.00000 0.00000
Cl4 0.03400 0.03400 0.04000 0.00000 0.00000 0.00000
Cl5 0.03500 0.03500 0.03900 -0.00100 0.00000 0.00000
Cl6 0.07200 0.07100 0.05600 0.00000 0.00000 0.00000
Cl7 0.05100 0.05100 0.03700 -0.00300 0.00000 0.00000
Cl8 0.01500 0.01500 0.01200 0.00000 0.00000 0.00000
Cl9 0.02800 0.02900 0.03100 0.00000 0.00000 0.00000

loop_
_atom_site_label
_atom_site_fract_x
_atom_site_fract_y
_atom_site_fract_z
_atom_site_U_iso_or_equiv
Pb1 0.00000 0.00000 0.00120 0.03910
Pb2 0.00000 0.00000 0.32526 0.02840
Pb3 0.00000 0.50000 0.32043 0.03280
Pb4 0.00000 0.00000 0.65541 0.03040
Pb5 0.00000 0.50000 0.65998 0.03350
Pb6 0.00000 0.50000 0.93079 0.03660
Pb7 0.25000 0.25000 0.15868 0.02880
Pb8 0.25000 0.25000 0.82289 0.03070
Pb9 0.25000 0.25000 0.56002 0.06140
I1 0.00000 0.00000 0.90611 0.03580
I2 0.25000 0.25000 0.42342 0.01950
I3 0.00000 0.50000 0.07382 0.01160
O1 0.00000 0.70970 0.10810 0.03400
O2 0.21010 0.50000 0.10790 0.03400
O3 0.23130 0.00000 0.88400 0.02300
O4 0.00000 -0.23110 0.88400 0.02300
O5 0.24890 0.00000 0.60970 0.08400
O6 0.00000 0.24900 0.60850 0.08500
O7 0.24930 0.50000 0.42120 0.03700
O8 0.00000 0.25070 0.42110 0.03700
Cl1 0.00000 0.00000 0.19870 0.01800
Cl2 0.25000 0.25000 0.70260 0.03700
Cl3 0.00000 0.50000 0.79640 0.04100
Cl4 0.00000 0.00000 0.78520 0.03600
Cl5 0.25000 0.25000 0.29810 0.03600
Cl6 0.00000 0.00000 0.51080 0.06600
Cl7 0.25000 0.25000 -0.01790 0.04660
Cl8 0.00000 0.50000 0.20880 0.01390
Cl9 0.00000 0.50000 0.49210 0.02900

loop_
_cod_related_entry_id
_cod_related_entry_database
_cod_related_entry_code
1 AMCSD 0014582
